data_2235591
loop_
_publ_author_name
'Seredyuk, Maksym'
'Pavlenko, Vadim A.'
'Znovjyak, Kateryna O.'
'Gumienna-Kontecka, Elzbieta'
'Penkova, Larysa'

_publ_section_title
;
 Bis{4-[(3,5-dimethyl-1<i>H</i>-pyrazol-4-yl)selanyl]-3,5-dimethyl-1<i>H</i>-pyrazol-2-ium}
 chloride monohydrate
;
_journal_coeditor_code RK2354
_journal_issue 7
_journal_name_full 'Acta Crystallographica Section E'
_journal_page_first o2068
_journal_paper_doi 10.1107/S1600536812025640
_journal_volume 68
_journal_year 2012
_chemical_formula_iupac '2C10 H15 N4 Se +, Cl -, H O -'
_chemical_formula_moiety '2(C10 H15 N4 Se +), Cl -, O H -'
_chemical_formula_sum 'C20 H31 Cl N8 O Se2'
_chemical_formula_weight 592.90
_chemical_name_systematic
;
Bis{4-[(3,5-dimethyl-1<i>H</i>-pyrazol-4-yl)selanyl]-3,5-dimethyl-
1<i>H</i>-pyrazol-2-ium} chloride monohydrate
;
_space_group_IT_number 15
_symmetry_cell_setting monoclinic
_symmetry_space_group_name_Hall '-C 2yc'
_symmetry_space_group_name_H-M 'C 1 2/c 1'
_atom_sites_solution_hydrogens geom
_atom_sites_solution_primary direct
_atom_sites_solution_secondary difmap
_audit_creation_method SHELXL97
_cell_angle_alpha 90.00
_cell_angle_beta 131.448(7)
_cell_angle_gamma 90.00
_cell_formula_units_Z 4
_cell_length_a 22.805(2)
_cell_length_b 8.8154(8)
_cell_length_c 16.7462(15)
_cell_measurement_reflns_used 3236
_cell_measurement_temperature 100(2)
_cell_measurement_theta_max 28.28
_cell_measurement_theta_min 3.29
_cell_volume 2523.4(5)
_computing_cell_refinement '<i>SAINT</i>    (Bruker, 2009)'
_computing_data_collection '<i>APEX2</i>    (Bruker, 2009)'
_computing_data_reduction '<i>SAINT</i>    (Bruker, 2009)'
_computing_molecular_graphics '<i>DIAMOND</i>  (Brandenburg, 2009)'
_computing_publication_material '<i>SHELXL97</i> (Sheldrick, 2008)'
_computing_structure_refinement '<i>SHELXL97</i> (Sheldrick, 2008)'
_computing_structure_solution '<i>SIR2004</i>  (Burla <i>et al.</i>, 2005)'
_diffrn_ambient_temperature 100(2)
_diffrn_detector_area_resol_mean 16
_diffrn_measured_fraction_theta_full 0.994
_diffrn_measured_fraction_theta_max 0.916
_diffrn_measurement_device '62mm\\times62mm CCD camera on three-circle goniostat'
_diffrn_measurement_device_type 'Bruker SMART APEXII CCD'
_diffrn_measurement_method '\f- and \w-scans'
_diffrn_radiation_monochromator 'flat graphite crystal'
_diffrn_radiation_source 'fine-focus sealed tube'
_diffrn_radiation_type MoK\a
_diffrn_radiation_wavelength 0.71073
_diffrn_reflns_av_R_equivalents 0.0868
_diffrn_reflns_av_sigmaI/netI 0.0813
_diffrn_reflns_limit_h_max 30
_diffrn_reflns_limit_h_min -30
_diffrn_reflns_limit_k_max 9
_diffrn_reflns_limit_k_min -11
_diffrn_reflns_limit_l_max 21
_diffrn_reflns_limit_l_min -21
_diffrn_reflns_number 7656
_diffrn_reflns_theta_full 25.00
_diffrn_reflns_theta_max 28.46
_diffrn_reflns_theta_min 3.25
_exptl_absorpt_coefficient_mu 3.065
_exptl_absorpt_correction_T_max 0.6980
_exptl_absorpt_correction_T_min 0.4875
_exptl_absorpt_correction_type multi-scan
_exptl_absorpt_process_details '(<i>SADABS</i>; Bruker, 2009)'
_exptl_crystal_colour colourless
_exptl_crystal_density_diffrn 1.561
_exptl_crystal_density_method 'not measured'
_exptl_crystal_description block
_exptl_crystal_F_000 1200
_exptl_crystal_size_max 0.25
_exptl_crystal_size_mid 0.20
_exptl_crystal_size_min 0.12
_refine_diff_density_max 1.147
_refine_diff_density_min -0.719
_refine_ls_extinction_method none
_refine_ls_goodness_of_fit_ref 1.008
_refine_ls_hydrogen_treatment mixed
_refine_ls_matrix_type full
_refine_ls_number_parameters 160
_refine_ls_number_reflns 2926
_refine_ls_number_restraints 0
_refine_ls_restrained_S_all 1.008
_refine_ls_R_factor_all 0.0683
_refine_ls_R_factor_gt 0.0442
_refine_ls_shift/su_max 0.001
_refine_ls_shift/su_mean 0.000
_refine_ls_structure_factor_coef Fsqd
_refine_ls_weighting_details 'calc w=1/[\s^2^(Fo^2^)+(0.0538P)^2^] where P=(Fo^2^+2Fc^2^)/3'
_refine_ls_weighting_scheme calc
_refine_ls_wR_factor_gt 0.1001
_refine_ls_wR_factor_ref 0.1073
_reflns_number_gt 2211
_reflns_number_total 2926
_reflns_threshold_expression >2\s(I)
_cod_data_source_file rk2354.cif
_cod_data_source_block I
_cod_original_sg_symbol_H-M 'C 2/c'
_cod_database_code 2235591
_cod_database_fobs_code 2235591

loop_
_symmetry_equiv_pos_as_xyz
'x, y, z'
'-x, y, -z+1/2'
'x+1/2, y+1/2, z'
'-x+1/2, y+1/2, -z+1/2'
'-x, -y, -z'
'x, -y, z-1/2'
'-x+1/2, -y+1/2, -z'
'x+1/2, -y+1/2, z-1/2'

loop_
_atom_site_type_symbol
_atom_site_label
_atom_site_fract_x
_atom_site_fract_y
_atom_site_fract_z
_atom_site_U_iso_or_equiv
_atom_site_adp_type
_atom_site_calc_flag
_atom_site_refinement_flags
_atom_site_occupancy
_atom_site_symmetry_multiplicity
Se Se1 0.77024(2) 0.12139(4) 0.23905(3) 0.01783(13) Uani d . 1 1
Cl Cl1 0.5000 0.43772(14) 0.2500 0.0219(3) Uani d S 1 2
O O1 1.0000 0.5786(4) 0.2500 0.0268(9) Uani d S 1 2
H H1O 1.0000 0.6625 0.2500 0.040 Uiso d SR 1 2
N N1 0.86540(17) 0.4303(3) 0.1726(2) 0.0181(7) Uani d . 1 1
H H1N1 0.8971 0.4766 0.1798 0.027 Uiso d R 1 1
N N2 0.78857(17) 0.4481(3) 0.0854(2) 0.0161(6) Uani d . 1 1
N N3 0.73588(18) 0.3657(3) 0.4133(2) 0.0198(7) Uani d . 1 1
N N4 0.66123(19) 0.3412(4) 0.3203(3) 0.0205(7) Uani d . 1 1
C C1 0.9500(2) 0.2805(4) 0.3390(3) 0.0252(9) Uani d . 1 1
H H1A 0.9760 0.2174 0.3240 0.038 Uiso calc R 1 1
H H1B 0.9430 0.2250 0.3815 0.038 Uiso calc R 1 1
H H1C 0.9811 0.3691 0.3772 0.038 Uiso calc R 1 1
C C2 0.8718(2) 0.3275(4) 0.2366(3) 0.0169(7) Uani d . 1 1
C C3 0.7966(2) 0.2779(4) 0.1888(3) 0.0151(7) Uani d . 1 1
C C4 0.7459(2) 0.3561(4) 0.0927(3) 0.0155(7) Uani d . 1 1
C C5 0.6585(2) 0.3489(4) 0.0064(3) 0.0240(9) Uani d . 1 1
H H5A 0.6349 0.4060 0.0277 0.036 Uiso calc R 1 1
H H5B 0.6417 0.2451 -0.0055 0.036 Uiso calc R 1 1
H H5C 0.6429 0.3909 -0.0581 0.036 Uiso calc R 1 1
C C6 0.8690(2) 0.3080(5) 0.4851(3) 0.0251(9) Uani d . 1 1
H H6A 0.8830 0.3557 0.5472 0.038 Uiso calc R 1 1
H H6B 0.8896 0.3660 0.4600 0.038 Uiso calc R 1 1
H H6C 0.8902 0.2072 0.5027 0.038 Uiso calc R 1 1
C C7 0.7813(2) 0.3004(4) 0.3993(3) 0.0173(7) Uani d . 1 1
C C8 0.7356(2) 0.2344(4) 0.2981(3) 0.0160(7) Uani d . 1 1
C C9 0.6587(2) 0.2626(4) 0.2498(3) 0.0182(8) Uani d . 1 1
C C10 0.5831(2) 0.2243(4) 0.1410(3) 0.0263(9) Uani d . 1 1
H H10A 0.5455 0.1925 0.1463 0.039 Uiso calc R 1 1
H H10B 0.5916 0.1439 0.1111 0.039 Uiso calc R 1 1
H H10C 0.5638 0.3122 0.0961 0.039 Uiso calc R 1 1
H H1N4 0.629(3) 0.372(5) 0.319(4) 0.032(14) Uiso d . 1 1
H H1N2 0.769(2) 0.513(5) 0.021(4) 0.037(12) Uiso d . 1 1

loop_
_atom_site_aniso_label
_atom_site_aniso_U_11
_atom_site_aniso_U_22
_atom_site_aniso_U_33
_atom_site_aniso_U_12
_atom_site_aniso_U_13
_atom_site_aniso_U_23
Se1 0.0250(2) 0.01211(19) 0.0227(2) 0.00254(15) 0.01847(18) 0.00275(15)
Cl1 0.0164(6) 0.0200(6) 0.0282(7) 0.000 0.0143(6) 0.000
O1 0.029(2) 0.0157(18) 0.024(2) 0.000 0.0128(19) 0.000
N1 0.0165(15) 0.0195(15) 0.0183(16) 0.0001(12) 0.0115(14) 0.0006(13)
N2 0.0172(15) 0.0167(15) 0.0171(16) -0.0006(12) 0.0125(14) 0.0005(13)
N3 0.0199(15) 0.0247(17) 0.0175(16) 0.0062(13) 0.0135(14) 0.0053(13)
N4 0.0179(16) 0.0260(18) 0.0220(18) 0.0056(13) 0.0151(16) 0.0079(14)
C1 0.0207(19) 0.031(2) 0.022(2) 0.0051(16) 0.0131(18) 0.0058(17)
C2 0.0171(18) 0.0192(17) 0.0178(19) 0.0003(14) 0.0129(16) -0.0024(15)
C3 0.0181(18) 0.0131(16) 0.0177(19) 0.0009(14) 0.0134(16) 0.0007(14)
C4 0.0212(18) 0.0115(17) 0.0172(18) 0.0001(14) 0.0142(17) -0.0010(13)
C5 0.023(2) 0.023(2) 0.022(2) -0.0016(16) 0.0137(18) 0.0037(16)
C6 0.023(2) 0.033(2) 0.018(2) 0.0052(17) 0.0126(18) 0.0010(17)
C7 0.0185(18) 0.0176(18) 0.0202(19) 0.0046(14) 0.0147(16) 0.0070(15)
C8 0.0215(18) 0.0144(17) 0.0195(18) 0.0054(14) 0.0167(17) 0.0076(14)
C9 0.0216(18) 0.0177(18) 0.023(2) 0.0004(14) 0.0178(18) 0.0035(15)
C10 0.021(2) 0.031(2) 0.028(2) -0.0020(17) 0.0162(19) 0.0033(18)

loop_
_atom_type_symbol
_atom_type_description
_atom_type_scat_dispersion_real
_atom_type_scat_dispersion_imag
_atom_type_scat_source
C C 0.0033 0.0016 'International Tables Vol C Tables 4.2.6.8 and 6.1.1.4'
H H 0.0000 0.0000 'International Tables Vol C Tables 4.2.6.8 and 6.1.1.4'
N N 0.0061 0.0033 'International Tables Vol C Tables 4.2.6.8 and 6.1.1.4'
O O 0.0106 0.0060 'International Tables Vol C Tables 4.2.6.8 and 6.1.1.4'
Cl Cl 0.1484 0.1585 'International Tables Vol C Tables 4.2.6.8 and 6.1.1.4'
Se Se -0.0929 2.2259 'International Tables Vol C Tables 4.2.6.8 and 6.1.1.4'

loop_
_geom_angle_atom_site_label_1
_geom_angle_atom_site_label_2
_geom_angle_atom_site_label_3
_geom_angle
C8 Se1 C3 102.13(15)
C2 N1 N2 108.6(3)
C2 N1 H1N1 130.1
N2 N1 H1N1 121.3
C4 N2 N1 109.4(3)
C4 N2 H1N2 127(2)
N1 N2 H1N2 124(2)
C7 N3 N4 105.0(3)
C9 N4 N3 112.4(3)
C9 N4 H1N4 132(4)
N3 N4 H1N4 115(4)
C2 C1 H1A 109.5
C2 C1 H1B 109.5
H1A C1 H1B 109.5
C2 C1 H1C 109.5
H1A C1 H1C 109.5
H1B C1 H1C 109.5
N1 C2 C3 108.2(3)
N1 C2 C1 121.4(3)
C3 C2 C1 130.4(3)
C4 C3 C2 105.8(3)
C4 C3 Se1 127.2(3)
C2 C3 Se1 126.8(3)
N2 C4 C3 108.0(3)
N2 C4 C5 121.5(3)
C3 C4 C5 130.5(3)
C4 C5 H5A 109.5
C4 C5 H5B 109.5
H5A C5 H5B 109.5
C4 C5 H5C 109.5
H5A C5 H5C 109.5
H5B C5 H5C 109.5
C7 C6 H6A 109.5
C7 C6 H6B 109.5
H6A C6 H6B 109.5
C7 C6 H6C 109.5
H6A C6 H6C 109.5
H6B C6 H6C 109.5
N3 C7 C8 110.5(3)
N3 C7 C6 120.6(3)
C8 C7 C6 128.9(3)
C9 C8 C7 105.7(3)
C9 C8 Se1 126.3(3)
C7 C8 Se1 127.9(3)
N4 C9 C8 106.3(3)
N4 C9 C10 122.1(3)
C8 C9 C10 131.5(3)
C9 C10 H10A 109.5
C9 C10 H10B 109.5
H10A C10 H10B 109.5
C9 C10 H10C 109.5
H10A C10 H10C 109.5
H10B C10 H10C 109.5

loop_
_geom_bond_atom_site_label_1
_geom_bond_atom_site_label_2
_geom_bond_distance
Se1 C8 1.904(4)
Se1 C3 1.908(3)
O1 H1O 0.7393
N1 C2 1.336(5)
N1 N2 1.356(4)
N1 H1N1 0.7666
N2 C4 1.333(4)
N2 H1N2 1.03(5)
N3 C7 1.333(4)
N3 N4 1.363(4)
N4 C9 1.338(5)
N4 H1N4 0.77(4)
C1 C2 1.498(5)
C1 H1A 0.9600
C1 H1B 0.9600
C1 H1C 0.9600
C2 C3 1.398(5)
C3 C4 1.393(5)
C4 C5 1.500(5)
C5 H5A 0.9600
C5 H5B 0.9600
C5 H5C 0.9600
C6 C7 1.504(5)
C6 H6A 0.9600
C6 H6B 0.9600
C6 H6C 0.9600
C7 C8 1.400(5)
C8 C9 1.384(5)
C9 C10 1.499(5)
C10 H10A 0.9600
C10 H10B 0.9600
C10 H10C 0.9600

loop_
_geom_hbond_atom_site_label_D
_geom_hbond_atom_site_label_H
_geom_hbond_atom_site_label_A
_geom_hbond_site_symmetry_A
_geom_hbond_distance_DH
_geom_hbond_distance_HA
_geom_hbond_distance_DA
_geom_hbond_angle_DHA
N1 H1N1 O1 . 0.77 2.01 2.747(3) 160.7
N4 H1N4 Cl1 . 0.77(4) 2.42(5) 3.146(3) 160(5)
O1 H1O Cl1 3 0.74 2.43 3.166(4) 180.0
N2 H1N2 N3 6_565 1.03(5) 1.78(5) 2.804(4) 177(4)

loop_
_geom_torsion_atom_site_label_1
_geom_torsion_atom_site_label_2
_geom_torsion_atom_site_label_3
_geom_torsion_atom_site_label_4
_geom_torsion
C2 N1 N2 C4 -0.7(4)
C7 N3 N4 C9 0.4(4)
N2 N1 C2 C3 0.0(4)
N2 N1 C2 C1 178.8(3)
N1 C2 C3 C4 0.7(4)
C1 C2 C3 C4 -178.0(4)
N1 C2 C3 Se1 175.3(3)
C1 C2 C3 Se1 -3.3(6)
C8 Se1 C3 C4 -82.7(3)
C8 Se1 C3 C2 103.8(3)
N1 N2 C4 C3 1.1(4)
N1 N2 C4 C5 -178.9(3)
C2 C3 C4 N2 -1.1(4)
Se1 C3 C4 N2 -175.7(2)
C2 C3 C4 C5 178.9(4)
Se1 C3 C4 C5 4.3(6)
N4 N3 C7 C8 -0.2(4)
N4 N3 C7 C6 178.2(3)
N3 C7 C8 C9 -0.1(4)
C6 C7 C8 C9 -178.3(4)
N3 C7 C8 Se1 -177.7(2)
C6 C7 C8 Se1 4.1(6)
C3 Se1 C8 C9 99.9(3)
C3 Se1 C8 C7 -83.0(3)
N3 N4 C9 C8 -0.5(4)
N3 N4 C9 C10 -178.8(3)
C7 C8 C9 N4 0.3(4)
Se1 C8 C9 N4 178.0(3)
C7 C8 C9 C10 178.5(4)
Se1 C8 C9 C10 -3.9(6)
